data_4300703
_journal_name_full 'Inorganic Chemistry'
_journal_paper_doi 10.1021/ic051875n
_journal_year 2006
_chemical_formula_moiety '2(C18 H26 N2 S2), 2(Cl4 Hg), Cl2 Hg'
_chemical_formula_sum 'C36 H52 Cl10 Hg3 N4 S4'
_chemical_formula_weight 1625.3
_space_group_IT_number 14
_symmetry_cell_setting monoclinic
_symmetry_space_group_name_Hall '-P 2ybc'
_symmetry_space_group_name_H-M 'P 1 21/c 1'
_cell_angle_alpha 90.00
_cell_angle_beta 103.053(3)
_cell_angle_gamma 90.00
_cell_formula_units_Z 2
_cell_length_a 13.9906(19)
_cell_length_b 16.2749(18)
_cell_length_c 11.5464(12)
_cell_measurement_temperature 193(2)
_cell_volume 2561.1(5)
_diffrn_ambient_temperature 193(2)
_exptl_crystal_density_diffrn 2.108
_cod_original_sg_symbol_H-M 'P 21/c'
_cod_database_code 4300703

loop_
_symmetry_equiv_pos_as_xyz
'x, y, z'
'-x, y+1/2, -z+1/2'
'-x, -y, -z'
'x, -y-1/2, z-1/2'

loop_
_atom_site_label
_atom_site_type_symbol
_atom_site_fract_x
_atom_site_fract_y
_atom_site_fract_z
_atom_site_U_iso_or_equiv
_atom_site_adp_type
_atom_site_occupancy
_atom_site_symmetry_multiplicity
_atom_site_calc_flag
_atom_site_refinement_flags
_atom_site_disorder_assembly
_atom_site_disorder_group
Hg1 Hg 0.188926(18) 0.033073(14) 0.32022(2) 0.03277(11) Uani 1 1 d . . .
Hg2 Hg 0.0000 0.0000 0.5000 0.02925(12) Uani 1 2 d S . .
Cl1 Cl 0.35397(17) 0.0129(2) 0.4241(2) 0.0816(8) Uani 1 1 d . . .
Cl2 Cl 0.18687(14) 0.08467(9) 0.11265(14) 0.0418(4) Uani 1 1 d . . .
Cl3 Cl 0.06552(12) -0.07956(9) 0.27966(14) 0.0356(4) Uani 1 1 d . . .
Cl4 Cl 0.09724(12) 0.14734(9) 0.39861(13) 0.0343(3) Uani 1 1 d . . .
Cl5 Cl -0.15366(12) 0.03243(9) 0.38830(14) 0.0345(4) Uani 1 1 d . . .
S1 S 0.47517(13) 0.13679(11) 0.19414(17) 0.0450(4) Uani 1 1 d . . .
S2 S 0.55318(14) 0.23328(10) 0.15189(15) 0.0449(4) Uani 1 1 d . . .
N1 N 0.7244(4) -0.1665(3) 0.1973(4) 0.0290(11) Uani 1 1 d . . .
N2 N 0.8785(4) 0.3231(3) 0.5719(4) 0.0286(11) Uani 1 1 d . . .
C1 C 0.5521(5) 0.0485(4) 0.1884(6) 0.0347(15) Uani 1 1 d . . .
C2 C 0.6015(5) 0.0355(4) 0.0993(6) 0.0379(16) Uani 1 1 d . . .
H2 H 0.5974 0.0746 0.0374 0.045 Uiso 1 1 calc R . .
C3 C 0.6578(5) -0.0362(3) 0.1011(5) 0.0307(14) Uani 1 1 d . . .
H3 H 0.6926 -0.0464 0.0408 0.037 Uiso 1 1 calc R . .
C4 C 0.6612(4) -0.0909(3) 0.1915(5) 0.0230(12) Uani 1 1 d . . .
C5 C 0.6103(5) -0.0775(4) 0.2782(6) 0.0408(16) Uani 1 1 d . . .
H5 H 0.6135 -0.1167 0.3400 0.049 Uiso 1 1 calc R . .
C6 C 0.5548(6) -0.0079(5) 0.2759(7) 0.0462(18) Uani 1 1 d . . .
H6 H 0.5184 0.0009 0.3350 0.055 Uiso 1 1 calc R . .
C7 C 0.6768(7) -0.2221(4) 0.0997(7) 0.068(3) Uani 1 1 d U . .
H7A H 0.7169 -0.2716 0.1011 0.102 Uiso 1 1 calc R . .
H7B H 0.6706 -0.1940 0.0233 0.102 Uiso 1 1 calc R . .
H7C H 0.6115 -0.2374 0.1101 0.102 Uiso 1 1 calc R . .
C8 C 0.8258(5) -0.1434(4) 0.1873(6) 0.0417(17) Uani 1 1 d . . .
H8A H 0.8659 -0.1932 0.1909 0.063 Uiso 1 1 calc R . .
H8B H 0.8553 -0.1067 0.2529 0.063 Uiso 1 1 calc R . .
H8C H 0.8226 -0.1153 0.1114 0.063 Uiso 1 1 calc R . .
C9 C 0.7362(6) -0.2130(5) 0.3107(6) 0.053(2) Uani 1 1 d . . .
H9A H 0.6723 -0.2340 0.3182 0.079 Uiso 1 1 calc R . .
H9B H 0.7628 -0.1765 0.3777 0.079 Uiso 1 1 calc R . .
H9C H 0.7814 -0.2590 0.3108 0.079 Uiso 1 1 calc R . .
C10 C 0.6388(5) 0.2581(4) 0.2872(6) 0.0352(15) Uani 1 1 d . . .
C11 C 0.6769(5) 0.2024(4) 0.3764(6) 0.0408(16) Uani 1 1 d . . .
H11 H 0.6503 0.1485 0.3734 0.049 Uiso 1 1 calc R . .
C12 C 0.7538(5) 0.2245(3) 0.4706(5) 0.0303(14) Uani 1 1 d . . .
H12 H 0.7802 0.1858 0.5309 0.036 Uiso 1 1 calc R . .
C13 C 0.7910(4) 0.3026(3) 0.4755(5) 0.0242(12) Uani 1 1 d . . .
C14 C 0.7508(5) 0.3603(4) 0.3894(5) 0.0352(15) Uani 1 1 d . . .
H14 H 0.7758 0.4148 0.3943 0.042 Uiso 1 1 calc R . .
C15 C 0.6744(5) 0.3380(4) 0.2971(6) 0.0400(16) Uani 1 1 d . . .
H15 H 0.6457 0.3778 0.2394 0.048 Uiso 1 1 calc R . .
C16 C 0.9654(5) 0.2752(4) 0.5512(6) 0.0414(16) Uani 1 1 d . . .
H16A H 0.9513 0.2163 0.5522 0.062 Uiso 1 1 calc R . .
H16B H 1.0232 0.2880 0.6142 0.062 Uiso 1 1 calc R . .
H16C H 0.9781 0.2903 0.4739 0.062 Uiso 1 1 calc R . .
C17 C 0.8597(6) 0.3017(4) 0.6927(5) 0.0433(17) Uani 1 1 d . . .
H17A H 0.7981 0.3271 0.7011 0.065 Uiso 1 1 calc R . .
H17B H 0.9138 0.3223 0.7552 0.065 Uiso 1 1 calc R . .
H17C H 0.8550 0.2419 0.6997 0.065 Uiso 1 1 calc R . .
C18 C 0.9053(5) 0.4134(3) 0.5756(6) 0.0388(16) Uani 1 1 d . . .
H18A H 0.9231 0.4288 0.5011 0.058 Uiso 1 1 calc R . .
H18B H 0.9611 0.4235 0.6424 0.058 Uiso 1 1 calc R . .
H18C H 0.8491 0.4463 0.5856 0.058 Uiso 1 1 calc R . .

loop_
_atom_site_aniso_label
_atom_site_aniso_U_11
_atom_site_aniso_U_22
_atom_site_aniso_U_33
_atom_site_aniso_U_23
_atom_site_aniso_U_13
_atom_site_aniso_U_12
Hg1 0.02961(17) 0.03318(16) 0.03761(17) -0.00145(9) 0.01198(12) -0.00293(10)
Hg2 0.0247(2) 0.0318(2) 0.0311(2) 0.00298(13) 0.00593(15) 0.00115(14)
Cl1 0.0264(12) 0.165(3) 0.0518(13) -0.0249(14) 0.0045(10) 0.0087(13)
Cl2 0.0632(12) 0.0311(8) 0.0385(8) 0.0012(6) 0.0272(8) -0.0022(8)
Cl3 0.0327(9) 0.0291(7) 0.0468(8) -0.0005(6) 0.0129(7) -0.0060(6)
Cl4 0.0345(9) 0.0274(7) 0.0443(8) -0.0025(6) 0.0160(7) -0.0023(6)
Cl5 0.0257(9) 0.0395(8) 0.0370(8) 0.0061(6) 0.0043(7) 0.0053(6)
S1 0.0261(9) 0.0411(9) 0.0654(11) -0.0113(8) 0.0051(8) 0.0053(7)
S2 0.0428(11) 0.0374(9) 0.0473(10) -0.0014(7) -0.0047(8) 0.0065(8)
N1 0.037(3) 0.021(2) 0.025(2) -0.0024(19) -0.003(2) 0.004(2)
N2 0.025(3) 0.024(2) 0.034(3) -0.005(2) 0.000(2) -0.004(2)
C1 0.021(3) 0.036(3) 0.044(4) -0.014(3) 0.001(3) 0.002(3)
C2 0.038(4) 0.032(3) 0.039(4) 0.011(3) -0.003(3) 0.002(3)
C3 0.027(4) 0.033(3) 0.032(3) 0.002(2) 0.007(3) 0.001(3)
C4 0.022(3) 0.021(3) 0.024(3) -0.003(2) 0.000(2) 0.002(2)
C5 0.044(4) 0.042(4) 0.042(4) 0.002(3) 0.021(3) 0.003(3)
C6 0.041(5) 0.054(4) 0.050(4) -0.006(3) 0.023(4) 0.006(4)
C7 0.069(5) 0.041(4) 0.074(5) -0.031(4) -0.027(4) 0.021(4)
C8 0.029(4) 0.047(4) 0.049(4) -0.001(3) 0.011(3) 0.012(3)
C9 0.050(5) 0.049(4) 0.057(4) 0.026(4) 0.006(4) 0.001(4)
C10 0.031(4) 0.028(3) 0.043(3) -0.004(3) 0.002(3) 0.006(3)
C11 0.039(4) 0.025(3) 0.057(4) -0.003(3) 0.006(3) -0.002(3)
C12 0.035(4) 0.019(3) 0.036(3) 0.000(2) 0.006(3) -0.001(3)
C13 0.022(3) 0.023(3) 0.028(3) -0.004(2) 0.006(2) 0.000(2)
C14 0.034(4) 0.024(3) 0.046(4) 0.002(3) 0.006(3) 0.000(3)
C15 0.039(4) 0.027(3) 0.048(4) 0.005(3) -0.003(3) -0.001(3)
C16 0.026(4) 0.039(4) 0.057(4) -0.006(3) 0.004(3) 0.008(3)
C17 0.057(5) 0.041(4) 0.033(3) -0.003(3) 0.010(3) -0.007(3)
C18 0.031(4) 0.018(3) 0.062(4) -0.003(3) 0.000(3) -0.005(3)

loop_
_geom_bond_atom_site_label_1
_geom_bond_atom_site_label_2
_geom_bond_distance
_geom_bond_site_symmetry_2
_geom_bond_publ_flag
Hg1 Cl1 2.372(2) . ?
Hg1 Cl3 2.4891(15) . ?
Hg1 Cl2 2.5335(15) . ?
Hg1 Cl4 2.5393(15) . ?
Hg2 Cl5 2.3046(16) 3_556 ?
Hg2 Cl5 2.3046(16) . ?
S1 C1 1.806(6) . ?
S1 S2 2.034(3) . ?
S2 C10 1.787(6) . ?
N1 C7 1.481(8) . ?
N1 C9 1.489(7) . ?
N1 C8 1.498(8) . ?
N1 C4 1.507(7) . ?
N2 C13 1.495(7) . ?
N2 C16 1.507(8) . ?
N2 C18 1.515(7) . ?
N2 C17 1.517(8) . ?
C1 C6 1.358(10) . ?
C1 C2 1.379(10) . ?
C2 C3 1.406(9) . ?
C2 H2 0.9500 . ?
C3 C4 1.364(8) . ?
C3 H3 0.9500 . ?
C4 C5 1.370(8) . ?
C5 C6 1.372(10) . ?
C5 H5 0.9500 . ?
C6 H6 0.9500 . ?
C7 H7A 0.9800 . ?
C7 H7B 0.9800 . ?
C7 H7C 0.9800 . ?
C8 H8A 0.9800 . ?
C8 H8B 0.9800 . ?
C8 H8C 0.9800 . ?
C9 H9A 0.9800 . ?
C9 H9B 0.9800 . ?
C9 H9C 0.9800 . ?
C10 C11 1.386(9) . ?
C10 C15 1.388(9) . ?
C11 C12 1.392(9) . ?
C11 H11 0.9500 . ?
C12 C13 1.370(8) . ?
C12 H12 0.9500 . ?
C13 C14 1.390(8) . ?
C14 C15 1.377(9) . ?
C14 H14 0.9500 . ?
C15 H15 0.9500 . ?
C16 H16A 0.9800 . ?
C16 H16B 0.9800 . ?
C16 H16C 0.9800 . ?
C17 H17A 0.9800 . ?
C17 H17B 0.9800 . ?
C17 H17C 0.9800 . ?
C18 H18A 0.9800 . ?
C18 H18B 0.9800 . ?
C18 H18C 0.9800 . ?
